data_7150632
loop_
_publ_author_name
'Coldham, Iain'
'Jana, Samaresh'
'Watson, Luke'
'Martin, Nathaniel G.'

_publ_section_title
;
 Cascade condensation, cyclization, intermolecular dipolar
 cycloaddition by multi-component coupling and application to a
 synthesis of (+-)-crispine A
;
_journal_issue 8
_journal_name_full 'Organic &amp; Biomolecular Chemistry'
_journal_page_first 1674
_journal_page_last 1679
_journal_paper_doi 10.1039/b822743h
_journal_volume 7
_journal_year 2009
_chemical_formula_sum 'C19 H23 N O6'
_chemical_formula_weight 361.38
_chemical_name_systematic
;
?
;
_space_group_IT_number 14
_symmetry_cell_setting monoclinic
_symmetry_space_group_name_Hall '-P 2ybc'
_symmetry_space_group_name_H-M 'P 1 21/c 1'
_atom_sites_solution_hydrogens geom
_atom_sites_solution_primary direct
_atom_sites_solution_secondary difmap
_audit_creation_method SHELXL-97
_cell_angle_alpha 90.00
_cell_angle_beta 110.5560(10)
_cell_angle_gamma 90.00
_cell_formula_units_Z 4
_cell_length_a 11.8340(4)
_cell_length_b 16.5803(5)
_cell_length_c 9.4455(3)
_cell_measurement_reflns_used 9934
_cell_measurement_temperature 150(2)
_cell_measurement_theta_max 31.86
_cell_measurement_theta_min 2.69
_cell_volume 1735.31(10)
_computing_cell_refinement 'Bruker SMART'
_computing_data_collection 'Bruker SMART'
_computing_data_reduction 'Bruker SAINT'
_computing_molecular_graphics 'Bruker SHELXTL'
_computing_publication_material 'Bruker SHELXTL'
_computing_structure_refinement 'SHELXL-97 (Sheldrick, 1997)'
_computing_structure_solution 'SHELXS-97 (Sheldrick, 1990)'
_diffrn_ambient_temperature 150(2)
_diffrn_detector_area_resol_mean 100
_diffrn_measured_fraction_theta_full 1.000
_diffrn_measured_fraction_theta_max 1.000
_diffrn_measurement_device_type 'CCD area detector'
_diffrn_measurement_method 'phi and omega scans'
_diffrn_radiation_monochromator graphite
_diffrn_radiation_source 'fine-focus sealed tube'
_diffrn_radiation_type MoK\a
_diffrn_radiation_wavelength 0.71073
_diffrn_reflns_av_R_equivalents 0.0328
_diffrn_reflns_av_sigmaI/netI 0.0193
_diffrn_reflns_limit_h_max 15
_diffrn_reflns_limit_h_min -15
_diffrn_reflns_limit_k_max 21
_diffrn_reflns_limit_k_min -21
_diffrn_reflns_limit_l_max 12
_diffrn_reflns_limit_l_min -12
_diffrn_reflns_number 29528
_diffrn_reflns_theta_full 25.00
_diffrn_reflns_theta_max 27.50
_diffrn_reflns_theta_min 1.84
_diffrn_standards_decay_% 0
_diffrn_standards_number 0
_exptl_absorpt_coefficient_mu 0.103
_exptl_absorpt_correction_T_max 0.9877
_exptl_absorpt_correction_T_min 0.9619
_exptl_absorpt_correction_type multi-scan
_exptl_absorpt_process_details Sadabs
_exptl_crystal_colour colourless
_exptl_crystal_density_diffrn 1.383
_exptl_crystal_density_method 'not measured'
_exptl_crystal_description Block
_exptl_crystal_F_000 768
_exptl_crystal_size_max 0.38
_exptl_crystal_size_mid 0.28
_exptl_crystal_size_min 0.12
_refine_diff_density_max 0.483
_refine_diff_density_min -0.228
_refine_diff_density_rms 0.051
_refine_ls_extinction_method none
_refine_ls_goodness_of_fit_ref 1.047
_refine_ls_hydrogen_treatment constr
_refine_ls_matrix_type full
_refine_ls_number_parameters 238
_refine_ls_number_reflns 3991
_refine_ls_number_restraints 0
_refine_ls_restrained_S_all 1.047
_refine_ls_R_factor_all 0.0403
_refine_ls_R_factor_gt 0.0358
_refine_ls_shift/su_max 0.001
_refine_ls_shift/su_mean 0.000
_refine_ls_structure_factor_coef Fsqd
_refine_ls_weighting_details 'calc w=1/[\s^2^(Fo^2^)+(0.0524P)^2^+0.6411P] where P=(Fo^2^+2Fc^2^)/3'
_refine_ls_weighting_scheme calc
_refine_ls_wR_factor_gt 0.0952
_refine_ls_wR_factor_ref 0.0988
_reflns_number_gt 3541
_reflns_number_total 3991
_reflns_threshold_expression >2sigma(I)
_cod_data_source_file b822743h.txt
_cod_data_source_block oic82p21c
_cod_depositor_comments
;
The following automatic conversions were performed:
'_symmetry_cell_setting' value 'Monoclinic' changed to 'monoclinic'
according to '/home/saulius/struct/CIF-dictionaries/cif_core.dic'
dictionary named 'cif_core.dic' version 2.4.1 from
2010-06-29.

'_exptl_absorpt_correction_type' value 'Multi-scan' changed
to 'multi-scan' according to
'/home/saulius/struct/CIF-dictionaries/cif_core.dic' dictionary named
'cif_core.dic' version 2.4.1 from 2010-06-29.

Automatic conversion script
Id: cif_fix_enum 1527 2010-12-29 10:47:43Z saulius 
;
_cod_original_sg_symbol_H-M P2(1)/c
_cod_database_code 7150632

loop_
_symmetry_equiv_pos_as_xyz
'x, y, z'
'-x, y+1/2, -z+1/2'
'-x, -y, -z'
'x, -y-1/2, z-1/2'

loop_
_atom_site_label
_atom_site_type_symbol
_atom_site_fract_x
_atom_site_fract_y
_atom_site_fract_z
_atom_site_U_iso_or_equiv
_atom_site_adp_type
_atom_site_occupancy
_atom_site_symmetry_multiplicity
_atom_site_calc_flag
_atom_site_refinement_flags
_atom_site_disorder_assembly
_atom_site_disorder_group
N1 N 0.38621(8) 0.65086(5) 0.95504(10) 0.01405(19) Uani 1 1 d . . .
O1 O 0.65906(8) 0.73232(5) 0.99793(10) 0.0255(2) Uani 1 1 d . . .
O2 O 0.63916(7) 0.63287(5) 1.14927(9) 0.02130(19) Uani 1 1 d . . .
O3 O 0.61558(8) 0.59396(5) 0.71327(10) 0.02215(19) Uani 1 1 d . . .
O4 O 0.46466(7) 0.64193(5) 0.51038(9) 0.01853(18) Uani 1 1 d . . .
O5 O 0.31696(8) 0.53060(5) 0.66129(9) 0.02019(18) Uani 1 1 d . . .
O6 O 0.18784(8) 0.60332(5) 0.47341(9) 0.02206(19) Uani 1 1 d . . .
C1 C 0.29065(10) 0.69063(6) 0.82788(12) 0.0144(2) Uani 1 1 d . . .
H1 H 0.3006 0.7499 0.8478 0.017 Uiso 1 1 calc R . .
C2 C 0.16286(10) 0.67037(7) 0.81732(12) 0.0166(2) Uani 1 1 d . . .
C3 C 0.06605(11) 0.70199(7) 0.69729(13) 0.0213(2) Uani 1 1 d . . .
H3 H 0.0814 0.7329 0.6214 0.026 Uiso 1 1 calc R . .
C4 C -0.05227(11) 0.68861(8) 0.68791(15) 0.0256(3) Uani 1 1 d . . .
H4 H -0.1173 0.7100 0.6055 0.031 Uiso 1 1 calc R . .
C5 C -0.07548(11) 0.64395(8) 0.79931(16) 0.0262(3) Uani 1 1 d . . .
H5 H -0.1562 0.6353 0.7942 0.031 Uiso 1 1 calc R . .
C6 C 0.01989(11) 0.61212(7) 0.91777(15) 0.0233(3) Uani 1 1 d . . .
H6 H 0.0038 0.5811 0.9932 0.028 Uiso 1 1 calc R . .
C7 C 0.13972(10) 0.62475(7) 0.92852(13) 0.0184(2) Uani 1 1 d . . .
C8 C 0.24319(11) 0.58928(7) 1.05709(13) 0.0197(2) Uani 1 1 d . . .
H8A H 0.2177 0.5376 1.0892 0.024 Uiso 1 1 calc R . .
H8B H 0.2663 0.6266 1.1444 0.024 Uiso 1 1 calc R . .
C9 C 0.35072(10) 0.57489(6) 1.00847(12) 0.0162(2) Uani 1 1 d . . .
H9A H 0.4191 0.5537 1.0948 0.019 Uiso 1 1 calc R . .
H9B H 0.3297 0.5343 0.9264 0.019 Uiso 1 1 calc R . .
C10 C 0.49162(10) 0.63870(6) 0.90720(12) 0.0142(2) Uani 1 1 d . . .
H10 H 0.5044 0.5795 0.8999 0.017 Uiso 1 1 calc R . .
C11 C 0.45991(10) 0.67578(6) 0.74961(12) 0.0147(2) Uani 1 1 d . . .
H11 H 0.4876 0.7332 0.7618 0.018 Uiso 1 1 calc R . .
C12 C 0.32096(10) 0.67529(6) 0.68225(12) 0.0148(2) Uani 1 1 d . . .
H12 H 0.2905 0.7205 0.6085 0.018 Uiso 1 1 calc R . .
C13 C 0.60567(10) 0.67497(7) 1.02060(12) 0.0161(2) Uani 1 1 d . . .
C14 C 0.75212(11) 0.65707(8) 1.26640(13) 0.0232(3) Uani 1 1 d . . .
H14A H 0.7508 0.6413 1.3669 0.028 Uiso 1 1 calc R . .
H14B H 0.7607 0.7164 1.2652 0.028 Uiso 1 1 calc R . .
C15 C 0.52361(10) 0.63231(6) 0.65889(12) 0.0158(2) Uani 1 1 d . . .
C16 C 0.51545(12) 0.60114(7) 0.41110(13) 0.0227(3) Uani 1 1 d . . .
H16A H 0.6033 0.5976 0.4603 0.034 Uiso 1 1 calc R . .
H16B H 0.4961 0.6315 0.3165 0.034 Uiso 1 1 calc R . .
H16C H 0.4814 0.5467 0.3892 0.034 Uiso 1 1 calc R . .
C17 C 0.27619(10) 0.59502(7) 0.60807(12) 0.0159(2) Uani 1 1 d . . .
C18 C 0.14811(12) 0.52828(8) 0.39291(15) 0.0272(3) Uani 1 1 d . . .
H18A H 0.2176 0.5000 0.3830 0.041 Uiso 1 1 calc R . .
H18B H 0.0893 0.5397 0.2922 0.041 Uiso 1 1 calc R . .
H18C H 0.1105 0.4944 0.4491 0.041 Uiso 1 1 calc R . .
C19 C 0.85771(11) 0.61770(8) 1.24049(16) 0.0280(3) Uani 1 1 d . . .
H19A H 0.8494 0.5589 1.2426 0.042 Uiso 1 1 calc R . .
H19B H 0.9327 0.6343 1.3201 0.042 Uiso 1 1 calc R . .
H19C H 0.8598 0.6342 1.1418 0.042 Uiso 1 1 calc R . .

loop_
_atom_site_aniso_label
_atom_site_aniso_U_11
_atom_site_aniso_U_22
_atom_site_aniso_U_33
_atom_site_aniso_U_23
_atom_site_aniso_U_13
_atom_site_aniso_U_12
N1 0.0126(4) 0.0156(4) 0.0141(4) 0.0010(3) 0.0048(3) 0.0013(3)
O1 0.0210(4) 0.0228(4) 0.0271(5) 0.0048(3) 0.0015(4) -0.0062(3)
O2 0.0156(4) 0.0306(5) 0.0147(4) 0.0028(3) 0.0015(3) -0.0054(3)
O3 0.0184(4) 0.0268(4) 0.0222(4) 0.0012(3) 0.0084(3) 0.0052(3)
O4 0.0209(4) 0.0218(4) 0.0147(4) 0.0001(3) 0.0085(3) 0.0031(3)
O5 0.0245(4) 0.0168(4) 0.0179(4) -0.0010(3) 0.0057(3) 0.0000(3)
O6 0.0196(4) 0.0241(4) 0.0173(4) -0.0051(3) 0.0000(3) 0.0031(3)
C1 0.0148(5) 0.0141(5) 0.0138(5) -0.0007(4) 0.0043(4) 0.0012(4)
C2 0.0152(5) 0.0159(5) 0.0181(5) -0.0053(4) 0.0053(4) 0.0007(4)
C3 0.0195(6) 0.0222(6) 0.0207(6) -0.0028(4) 0.0049(5) 0.0037(4)
C4 0.0166(6) 0.0273(6) 0.0279(6) -0.0078(5) 0.0016(5) 0.0043(5)
C5 0.0162(6) 0.0257(6) 0.0368(7) -0.0110(5) 0.0096(5) -0.0027(5)
C6 0.0214(6) 0.0221(6) 0.0298(6) -0.0059(5) 0.0131(5) -0.0038(4)
C7 0.0177(5) 0.0176(5) 0.0212(6) -0.0056(4) 0.0083(4) -0.0010(4)
C8 0.0204(6) 0.0215(5) 0.0193(5) 0.0009(4) 0.0097(5) -0.0012(4)
C9 0.0169(5) 0.0160(5) 0.0159(5) 0.0009(4) 0.0060(4) 0.0000(4)
C10 0.0142(5) 0.0147(5) 0.0140(5) -0.0004(4) 0.0053(4) 0.0005(4)
C11 0.0152(5) 0.0147(5) 0.0143(5) -0.0003(4) 0.0053(4) -0.0003(4)
C12 0.0148(5) 0.0156(5) 0.0137(5) 0.0005(4) 0.0045(4) 0.0020(4)
C13 0.0149(5) 0.0173(5) 0.0168(5) -0.0009(4) 0.0064(4) 0.0022(4)
C14 0.0158(5) 0.0351(7) 0.0152(5) -0.0009(5) 0.0010(4) -0.0055(5)
C15 0.0162(5) 0.0160(5) 0.0167(5) -0.0001(4) 0.0076(4) -0.0023(4)
C16 0.0301(6) 0.0238(6) 0.0185(6) -0.0011(4) 0.0140(5) 0.0034(5)
C17 0.0146(5) 0.0201(5) 0.0143(5) -0.0016(4) 0.0066(4) 0.0005(4)
C18 0.0228(6) 0.0299(6) 0.0234(6) -0.0108(5) 0.0013(5) -0.0005(5)
C19 0.0181(6) 0.0287(6) 0.0334(7) 0.0010(5) 0.0042(5) -0.0010(5)

loop_
_atom_type_symbol
_atom_type_description
_atom_type_scat_dispersion_real
_atom_type_scat_dispersion_imag
_atom_type_scat_source
C C 0.0033 0.0016 'International Tables Vol C Tables 4.2.6.8 and 6.1.1.4'
H H 0.0000 0.0000 'International Tables Vol C Tables 4.2.6.8 and 6.1.1.4'
N N 0.0061 0.0033 'International Tables Vol C Tables 4.2.6.8 and 6.1.1.4'
O O 0.0106 0.0060 'International Tables Vol C Tables 4.2.6.8 and 6.1.1.4'

loop_
_geom_angle_atom_site_label_1
_geom_angle_atom_site_label_2
_geom_angle_atom_site_label_3
_geom_angle
_geom_angle_site_symmetry_1
_geom_angle_site_symmetry_3
_geom_angle_publ_flag
C9 N1 C10 111.11(8) . . ?
C9 N1 C1 115.44(8) . . ?
C10 N1 C1 107.30(8) . . ?
C13 O2 C14 116.49(9) . . ?
C15 O4 C16 116.17(9) . . ?
C17 O6 C18 114.29(9) . . ?
N1 C1 C2 114.42(9) . . ?
N1 C1 C12 107.19(8) . . ?
C2 C1 C12 116.00(9) . . ?
N1 C1 H1 106.2 . . ?
C2 C1 H1 106.2 . . ?
C12 C1 H1 106.2 . . ?
C7 C2 C3 119.39(10) . . ?
C7 C2 C1 121.61(10) . . ?
C3 C2 C1 118.91(10) . . ?
C4 C3 C2 120.77(12) . . ?
C4 C3 H3 119.6 . . ?
C2 C3 H3 119.6 . . ?
C3 C4 C5 119.94(12) . . ?
C3 C4 H4 120.0 . . ?
C5 C4 H4 120.0 . . ?
C6 C5 C4 119.53(11) . . ?
C6 C5 H5 120.2 . . ?
C4 C5 H5 120.2 . . ?
C5 C6 C7 121.23(12) . . ?
C5 C6 H6 119.4 . . ?
C7 C6 H6 119.4 . . ?
C2 C7 C6 119.14(11) . . ?
C2 C7 C8 119.88(10) . . ?
C6 C7 C8 120.98(11) . . ?
C7 C8 C9 110.36(9) . . ?
C7 C8 H8A 109.6 . . ?
C9 C8 H8A 109.6 . . ?
C7 C8 H8B 109.6 . . ?
C9 C8 H8B 109.6 . . ?
H8A C8 H8B 108.1 . . ?
N1 C9 C8 109.89(9) . . ?
N1 C9 H9A 109.7 . . ?
C8 C9 H9A 109.7 . . ?
N1 C9 H9B 109.7 . . ?
C8 C9 H9B 109.7 . . ?
H9A C9 H9B 108.2 . . ?
N1 C10 C13 111.41(8) . . ?
N1 C10 C11 107.26(8) . . ?
C13 C10 C11 112.32(9) . . ?
N1 C10 H10 108.6 . . ?
C13 C10 H10 108.6 . . ?
C11 C10 H10 108.6 . . ?
C15 C11 C10 111.09(9) . . ?
C15 C11 C12 115.89(9) . . ?
C10 C11 C12 105.14(8) . . ?
C15 C11 H11 108.2 . . ?
C10 C11 H11 108.2 . . ?
C12 C11 H11 108.2 . . ?
C17 C12 C11 110.23(9) . . ?
C17 C12 C1 113.64(9) . . ?
C11 C12 C1 100.23(8) . . ?
C17 C12 H12 110.8 . . ?
C11 C12 H12 110.8 . . ?
C1 C12 H12 110.8 . . ?
O1 C13 O2 124.69(10) . . ?
O1 C13 C10 125.39(10) . . ?
O2 C13 C10 109.91(9) . . ?
O2 C14 C19 110.43(10) . . ?
O2 C14 H14A 109.6 . . ?
C19 C14 H14A 109.6 . . ?
O2 C14 H14B 109.6 . . ?
C19 C14 H14B 109.6 . . ?
H14A C14 H14B 108.1 . . ?
O3 C15 O4 124.63(10) . . ?
O3 C15 C11 124.41(10) . . ?
O4 C15 C11 110.96(9) . . ?
O4 C16 H16A 109.5 . . ?
O4 C16 H16B 109.5 . . ?
H16A C16 H16B 109.5 . . ?
O4 C16 H16C 109.5 . . ?
H16A C16 H16C 109.5 . . ?
H16B C16 H16C 109.5 . . ?
O5 C17 O6 123.44(10) . . ?
O5 C17 C12 124.25(10) . . ?
O6 C17 C12 112.29(9) . . ?
O6 C18 H18A 109.5 . . ?
O6 C18 H18B 109.5 . . ?
H18A C18 H18B 109.5 . . ?
O6 C18 H18C 109.5 . . ?
H18A C18 H18C 109.5 . . ?
H18B C18 H18C 109.5 . . ?
C14 C19 H19A 109.5 . . ?
C14 C19 H19B 109.5 . . ?
H19A C19 H19B 109.5 . . ?
C14 C19 H19C 109.5 . . ?
H19A C19 H19C 109.5 . . ?
H19B C19 H19C 109.5 . . ?

loop_
_geom_bond_atom_site_label_1
_geom_bond_atom_site_label_2
_geom_bond_distance
_geom_bond_site_symmetry_2
_geom_bond_publ_flag
N1 C9 1.4719(14) . ?
N1 C10 1.4821(13) . ?
N1 C1 1.4840(13) . ?
O1 C13 1.2018(14) . ?
O2 C13 1.3353(14) . ?
O2 C14 1.4606(14) . ?
O3 C15 1.2085(14) . ?
O4 C15 1.3389(14) . ?
O4 C16 1.4471(14) . ?
O5 C17 1.2065(14) . ?
O6 C17 1.3401(14) . ?
O6 C18 1.4479(14) . ?
C1 C2 1.5178(15) . ?
C1 C12 1.5596(14) . ?
C1 H1 1.0000 . ?
C2 C7 1.3972(16) . ?
C2 C3 1.4002(16) . ?
C3 C4 1.3893(17) . ?
C3 H3 0.9500 . ?
C4 C5 1.391(2) . ?
C4 H4 0.9500 . ?
C5 C6 1.3848(19) . ?
C5 H5 0.9500 . ?
C6 C7 1.4014(16) . ?
C6 H6 0.9500 . ?
C7 C8 1.5086(16) . ?
C8 C9 1.5157(15) . ?
C8 H8A 0.9900 . ?
C8 H8B 0.9900 . ?
C9 H9A 0.9900 . ?
C9 H9B 0.9900 . ?
C10 C13 1.5216(15) . ?
C10 C11 1.5305(14) . ?
C10 H10 1.0000 . ?
C11 C15 1.5085(15) . ?
C11 C12 1.5407(15) . ?
C11 H11 1.0000 . ?
C12 C17 1.5108(15) . ?
C12 H12 1.0000 . ?
C14 C19 1.5041(18) . ?
C14 H14A 0.9900 . ?
C14 H14B 0.9900 . ?
C16 H16A 0.9800 . ?
C16 H16B 0.9800 . ?
C16 H16C 0.9800 . ?
C18 H18A 0.9800 . ?
C18 H18B 0.9800 . ?
C18 H18C 0.9800 . ?
C19 H19A 0.9800 . ?
C19 H19B 0.9800 . ?
C19 H19C 0.9800 . ?
